data_4066444
loop_
_publ_author_name
'Yang, Jian'
'Del Rosal, Iker'
'Fasulo, Meg'
'Sangtrirutnugul, Preeyanuch'
'Maron, Laurent'
'Tilley, T. Don'

_publ_section_title
;
 Nickel Complexes with Bis(8-quinolyl)silyl Ligands. An Unusual
 Ni3Si2Cluster Containing Six-Coordinate Silicon&#x2020;
;
_journal_issue 21
_journal_name_full Organometallics
_journal_page_first 5544
_journal_paper_doi 10.1021/om1004622
_journal_volume 29
_journal_year 2010
_chemical_formula_sum 'C25 H19 Cl4 N2 Ni Si'
_chemical_formula_weight 576.02
_chemical_name_common JY-173X
_chemical_name_systematic
;
 tilley03
;
_space_group.centring_type P

_space_group_IT_number 14
_space_group.IT_number 14

_symmetry_cell_setting monoclinic
_symmetry_space_group_name_Hall '-P 2ybc'
_symmetry_space_group_name_H-M 'P 1 21/c 1'
_atom_sites_solution_hydrogens geom
_atom_sites_solution_primary direct
_atom_sites_solution_secondary difmap
_audit_creation_method SHELXL-97
_cell_angle_alpha 90.00
_cell_angle_beta 97.116(3)
_cell_angle_gamma 90.00
_cell_formula_units_Z 4
_cell_length_a 14.9511(7)
_cell_length_b 10.0728(5)
_cell_length_c 15.7820(7)
_cell_measurement_reflns_used 8604
_cell_measurement_temperature 100(2)
_cell_measurement_theta_max 67.95
_cell_measurement_theta_min 5.22
_cell_volume 2358.45(19)
_computing_cell_refinement 'Bruker SAINT'
_computing_data_collection 'Bruker APEX2'
_computing_data_reduction 'Bruker SAINT'
_computing_molecular_graphics ORTEP-32
_computing_publication_material WinGX
_computing_structure_refinement SHELXL-97
_computing_structure_solution SIR-2004
_diffrn_ambient_temperature 100(2)
_diffrn_detector_area_resol_mean 8.366
_diffrn_measured_fraction_theta_full 0.993
_diffrn_measured_fraction_theta_max 0.984
_diffrn_measurement_device_type 'Bruker APEX-II CCD'
_diffrn_measurement_method 'phi and omega scans'
_diffrn_radiation_monochromator 'HELIOS multilayer mirrors'
_diffrn_radiation_source 'microfocus rotating anode'
_diffrn_radiation_type CuK\a
_diffrn_radiation_wavelength 1.54178
_diffrn_reflns_av_R_equivalents 0.0303
_diffrn_reflns_av_sigmaI/netI 0.0249
_diffrn_reflns_limit_h_max 17
_diffrn_reflns_limit_h_min -17
_diffrn_reflns_limit_k_max 12
_diffrn_reflns_limit_k_min -12
_diffrn_reflns_limit_l_max 17
_diffrn_reflns_limit_l_min -18
_diffrn_reflns_number 16889
_diffrn_reflns_theta_full 67.00
_diffrn_reflns_theta_max 68.25
_diffrn_reflns_theta_min 2.98
_exptl_absorpt_coefficient_mu 5.986
_exptl_absorpt_correction_T_max 0.7957
_exptl_absorpt_correction_T_min 0.5859
_exptl_absorpt_correction_type multi-scan
_exptl_absorpt_process_details SADABS
_exptl_crystal_colour brown
_exptl_crystal_density_diffrn 1.622
_exptl_crystal_density_method 'not measured'
_exptl_crystal_description plate
_exptl_crystal_F_000 1172
_exptl_crystal_size_max 0.10
_exptl_crystal_size_mid 0.08
_exptl_crystal_size_min 0.04
_refine_diff_density_max 0.850
_refine_diff_density_min -0.856
_refine_diff_density_rms 0.084
_refine_ls_extinction_method none
_refine_ls_goodness_of_fit_ref 1.044
_refine_ls_hydrogen_treatment constr
_refine_ls_matrix_type full
_refine_ls_number_parameters 298
_refine_ls_number_reflns 4247
_refine_ls_number_restraints 0
_refine_ls_restrained_S_all 1.044
_refine_ls_R_factor_all 0.0510
_refine_ls_R_factor_gt 0.0434
_refine_ls_shift/su_max 0.001
_refine_ls_shift/su_mean 0.000
_refine_ls_structure_factor_coef Fsqd
_refine_ls_weighting_details 'calc w=1/[\s^2^(Fo^2^)+(0.0635P)^2^+4.2160P] where P=(Fo^2^+2Fc^2^)/3'
_refine_ls_weighting_scheme calc
_refine_ls_wR_factor_gt 0.1116
_refine_ls_wR_factor_ref 0.1172
_reflns_number_gt 3682
_reflns_number_total 4247
_reflns_threshold_expression >2sigma(I)
_cod_data_source_file om1004622_si_002.cif
_cod_data_source_block tilley03
_cod_depositor_comments
;
The following automatic conversions were performed:

'_symmetry_cell_setting' value 'Monoclinic' changed to 'monoclinic'
according to /home/saulius/struct/CIF-dictionaries/cif_core.dic
dictionary named 'cif_core.dic' version 2.4.1 from 2010-06-29.

Automatic conversion script
Id: cif_fix_values 1715 2011-07-08 13:25:40Z adriana 

The following automatic conversions were performed:

'_space_group.centring_type' value 'primitive' was replaced with the
value 'P' as specified in the replacement file
'/home/antanas/src/cod-tools/trunk/data/replacement-values/replacement_values.lst'.

Automatic conversion script
Id: cif_fix_values 5642 2017-10-24 12:04:52Z antanas 
;
_cod_original_sg_symbol_H-M P2(1)/c
_cod_database_code 4066444

loop_
_symmetry_equiv_pos_as_xyz
'x, y, z'
'-x, y+1/2, -z+1/2'
'-x, -y, -z'
'x, -y-1/2, z-1/2'

loop_
_atom_site_label
_atom_site_type_symbol
_atom_site_fract_x
_atom_site_fract_y
_atom_site_fract_z
_atom_site_U_iso_or_equiv
_atom_site_adp_type
_atom_site_occupancy
_atom_site_symmetry_multiplicity
_atom_site_calc_flag
_atom_site_refinement_flags
C1 C 0.4153(2) 0.2130(3) 0.9089(2) 0.0248(7) Uani 1 1 d .
H1 H 0.4430 0.1285 0.9182 0.030 Uiso 1 1 calc R
C2 C 0.4694(2) 0.3262(4) 0.9236(2) 0.0306(7) Uani 1 1 d .
H2 H 0.5318 0.3181 0.9431 0.037 Uiso 1 1 calc R
C3 C 0.4311(2) 0.4483(3) 0.9096(2) 0.0305(8) Uani 1 1 d .
H3 H 0.4665 0.5263 0.9197 0.037 Uiso 1 1 calc R
C4 C 0.3387(2) 0.4580(3) 0.8799(2) 0.0254(7) Uani 1 1 d .
C5 C 0.2959(3) 0.5824(3) 0.8615(2) 0.0295(7) Uani 1 1 d .
H5 H 0.3293 0.6622 0.8721 0.035 Uiso 1 1 calc R
C6 C 0.2077(2) 0.5877(3) 0.8289(2) 0.0274(7) Uani 1 1 d .
H6 H 0.1799 0.6711 0.8152 0.033 Uiso 1 1 calc R
C7 C 0.1572(2) 0.4699(3) 0.81527(19) 0.0228(6) Uani 1 1 d .
H7 H 0.0956 0.4756 0.7922 0.027 Uiso 1 1 calc R
C8 C 0.1944(2) 0.3457(3) 0.83439(18) 0.0196(6) Uani 1 1 d .
C9 C 0.2877(2) 0.3396(3) 0.86616(18) 0.0200(6) Uani 1 1 d .
C10 C 0.3226(2) -0.1156(3) 0.7566(2) 0.0240(7) Uani 1 1 d .
H10 H 0.3655 -0.1390 0.8037 0.029 Uiso 1 1 calc R
C11 C 0.3288(2) -0.1777(3) 0.6785(2) 0.0300(7) Uani 1 1 d .
H11 H 0.3735 -0.2432 0.6734 0.036 Uiso 1 1 calc R
C12 C 0.2693(2) -0.1426(3) 0.6096(2) 0.0282(7) Uani 1 1 d .
H12 H 0.2722 -0.1832 0.5556 0.034 Uiso 1 1 calc R
C13 C 0.2033(2) -0.0454(3) 0.6190(2) 0.0238(7) Uani 1 1 d .
C14 C 0.1425(2) -0.0025(3) 0.5495(2) 0.0257(7) Uani 1 1 d .
H14 H 0.1451 -0.0394 0.4945 0.031 Uiso 1 1 calc R
C15 C 0.0797(2) 0.0920(3) 0.5606(2) 0.0265(7) Uani 1 1 d .
H15 H 0.0397 0.1223 0.5130 0.032 Uiso 1 1 calc R
C16 C 0.0739(2) 0.1446(3) 0.6423(2) 0.0240(7) Uani 1 1 d .
H16 H 0.0285 0.2085 0.6488 0.029 Uiso 1 1 calc R
C17 C 0.1317(2) 0.1072(3) 0.71345(19) 0.0194(6) Uani 1 1 d .
C18 C 0.1990(2) 0.0114(3) 0.70125(19) 0.0193(6) Uani 1 1 d .
C19 C 0.1327(2) 0.0862(3) 0.91421(19) 0.0196(6) Uani 1 1 d .
C20 C 0.0957(2) -0.0437(3) 0.9141(2) 0.0276(7) Uani 1 1 d .
H20 H 0.0678 -0.0805 0.8620 0.033 Uiso 1 1 calc R
C21 C 0.0993(2) -0.1175(4) 0.9881(2) 0.0327(8) Uani 1 1 d .
H21 H 0.0734 -0.2037 0.9864 0.039 Uiso 1 1 calc R
C22 C 0.1404(2) -0.0671(4) 1.0649(2) 0.0292(7) Uani 1 1 d .
H22 H 0.1415 -0.1181 1.1157 0.035 Uiso 1 1 calc R
C23 C 0.1797(2) 0.0567(3) 1.0679(2) 0.0262(7) Uani 1 1 d .
H23 H 0.2080 0.0907 1.1206 0.031 Uiso 1 1 calc R
C24 C 0.1780(2) 0.1321(3) 0.9938(2) 0.0234(6) Uani 1 1 d .
H24 H 0.2077 0.2157 0.9963 0.028 Uiso 1 1 calc R
C25 C 0.4233(3) 0.3598(4) 0.6156(2) 0.0371(9) Uani 1 1 d .
H25A H 0.4785 0.3473 0.5878 0.045 Uiso 1 1 calc R
H25B H 0.3763 0.3978 0.5727 0.045 Uiso 1 1 calc R
N1 N 0.32792(17) 0.2173(3) 0.88279(16) 0.0201(5) Uani 1 1 d .
N2 N 0.26067(17) -0.0260(2) 0.76941(16) 0.0195(5) Uani 1 1 d .
Si1 Si 0.12343(5) 0.19177(8) 0.81849(5) 0.01755(19) Uani 1 1 d .
Cl1 Cl 0.35648(5) -0.10477(7) 0.96974(4) 0.01975(17) Uani 1 1 d .
Cl2 Cl -0.00963(5) 0.26691(8) 0.80403(5) 0.02458(18) Uani 1 1 d .
Cl3 Cl 0.44622(9) 0.47252(15) 0.70073(7) 0.0620(4) Uani 1 1 d .
Cl4 Cl 0.38652(12) 0.20405(14) 0.64896(13) 0.0926(6) Uani 1 1 d .
Ni1 Ni 0.26224(3) 0.04472(5) 0.88899(3) 0.02005(16) Uani 1 1 d .

loop_
_atom_site_aniso_label
_atom_site_aniso_U_11
_atom_site_aniso_U_22
_atom_site_aniso_U_33
_atom_site_aniso_U_23
_atom_site_aniso_U_13
_atom_site_aniso_U_12
C1 0.0267(17) 0.0246(16) 0.0233(16) 0.0013(13) 0.0038(12) -0.0012(13)
C2 0.0255(17) 0.0342(19) 0.0309(18) 0.0055(15) -0.0015(13) -0.0074(15)
C3 0.0345(19) 0.0274(17) 0.0283(17) 0.0037(14) -0.0017(14) -0.0136(15)
C4 0.0321(18) 0.0220(16) 0.0216(16) 0.0019(13) 0.0009(13) -0.0059(13)
C5 0.042(2) 0.0176(15) 0.0281(17) 0.0001(13) 0.0016(14) -0.0077(14)
C6 0.0398(19) 0.0144(14) 0.0276(17) 0.0028(13) 0.0033(14) 0.0025(13)
C7 0.0288(16) 0.0201(15) 0.0193(15) 0.0014(12) 0.0017(12) 0.0026(13)
C8 0.0257(15) 0.0174(14) 0.0160(14) -0.0009(11) 0.0038(11) -0.0015(12)
C9 0.0289(16) 0.0184(15) 0.0130(14) 0.0005(11) 0.0033(11) -0.0018(12)
C10 0.0253(16) 0.0196(15) 0.0276(17) -0.0004(13) 0.0051(12) 0.0007(13)
C11 0.0329(18) 0.0251(17) 0.0334(18) -0.0035(14) 0.0094(14) 0.0045(14)
C12 0.0334(18) 0.0255(17) 0.0274(17) -0.0053(14) 0.0098(14) -0.0003(14)
C13 0.0272(17) 0.0194(15) 0.0254(16) -0.0015(13) 0.0062(13) -0.0061(13)
C14 0.0319(18) 0.0255(16) 0.0198(15) -0.0041(13) 0.0034(13) -0.0076(14)
C15 0.0295(17) 0.0270(16) 0.0216(16) 0.0004(13) -0.0030(13) -0.0040(14)
C16 0.0234(16) 0.0189(15) 0.0289(17) -0.0011(13) 0.0006(12) -0.0022(12)
C17 0.0230(15) 0.0148(14) 0.0203(15) -0.0012(11) 0.0023(11) -0.0050(11)
C18 0.0222(15) 0.0154(14) 0.0206(15) 0.0002(12) 0.0034(12) -0.0058(12)
C19 0.0190(14) 0.0192(14) 0.0211(15) 0.0002(12) 0.0044(11) 0.0004(12)
C20 0.0272(17) 0.0254(17) 0.0292(18) 0.0014(14) -0.0010(13) -0.0057(13)
C21 0.0315(18) 0.0233(17) 0.042(2) 0.0097(15) 0.0005(15) -0.0081(14)
C22 0.0269(17) 0.0342(18) 0.0274(17) 0.0095(15) 0.0064(13) 0.0024(14)
C23 0.0267(17) 0.0302(17) 0.0223(16) -0.0034(13) 0.0052(12) 0.0018(14)
C24 0.0277(16) 0.0197(15) 0.0231(16) -0.0005(12) 0.0048(12) -0.0009(13)
C25 0.036(2) 0.041(2) 0.036(2) 0.0140(17) 0.0084(15) 0.0049(16)
N1 0.0221(13) 0.0188(13) 0.0195(13) 0.0008(10) 0.0029(10) -0.0006(10)
N2 0.0197(13) 0.0154(12) 0.0238(13) 0.0001(10) 0.0038(10) -0.0026(10)
Si1 0.0191(4) 0.0147(4) 0.0188(4) -0.0001(3) 0.0024(3) -0.0005(3)
Cl1 0.0216(3) 0.0161(3) 0.0210(4) 0.0018(3) 0.0003(3) 0.0015(3)
Cl2 0.0203(4) 0.0246(4) 0.0293(4) 0.0028(3) 0.0047(3) 0.0027(3)
Cl3 0.0634(7) 0.0903(9) 0.0319(5) -0.0089(5) 0.0047(5) 0.0305(7)
Cl4 0.1036(12) 0.0495(7) 0.1389(15) 0.0471(9) 0.0715(11) 0.0171(7)
Ni1 0.0223(3) 0.0156(3) 0.0221(3) -0.0002(2) 0.0023(2) -0.0005(2)

loop_
_atom_type_symbol
_atom_type_description
_atom_type_scat_dispersion_real
_atom_type_scat_dispersion_imag
_atom_type_scat_source
C C 0.0181 0.0091 'International Tables Vol C Tables 4.2.6.8 and 6.1.1.4'
H H 0.0000 0.0000 'International Tables Vol C Tables 4.2.6.8 and 6.1.1.4'
N N 0.0311 0.0180 'International Tables Vol C Tables 4.2.6.8 and 6.1.1.4'
Si Si 0.2541 0.3302 'International Tables Vol C Tables 4.2.6.8 and 6.1.1.4'
Cl Cl 0.3639 0.7018 'International Tables Vol C Tables 4.2.6.8 and 6.1.1.4'
Ni Ni -3.0029 0.5091 'International Tables Vol C Tables 4.2.6.8 and 6.1.1.4'

loop_
_geom_angle_atom_site_label_1
_geom_angle_atom_site_label_2
_geom_angle_atom_site_label_3
_geom_angle
N1 C1 C2 123.6(3)
N1 C1 H1 118.2
C2 C1 H1 118.2
C3 C2 C1 119.0(3)
C3 C2 H2 120.5
C1 C2 H2 120.5
C2 C3 C4 119.5(3)
C2 C3 H3 120.3
C4 C3 H3 120.3
C3 C4 C9 118.7(3)
C3 C4 C5 121.9(3)
C9 C4 C5 119.4(3)
C6 C5 C4 120.3(3)
C6 C5 H5 119.9
C4 C5 H5 119.9
C5 C6 C7 120.1(3)
C5 C6 H6 119.9
C7 C6 H6 119.9
C8 C7 C6 122.2(3)
C8 C7 H7 118.9
C6 C7 H7 118.9
C7 C8 C9 117.7(3)
C7 C8 Si1 120.7(2)
C9 C8 Si1 121.6(2)
N1 C9 C4 120.5(3)
N1 C9 C8 119.3(3)
C4 C9 C8 120.2(3)
N2 C10 C11 124.3(3)
N2 C10 H10 117.8
C11 C10 H10 117.8
C12 C11 C10 118.7(3)
C12 C11 H11 120.7
C10 C11 H11 120.7
C11 C12 C13 119.4(3)
C11 C12 H12 120.3
C13 C12 H12 120.3
C14 C13 C12 121.6(3)
C14 C13 C18 119.3(3)
C12 C13 C18 119.1(3)
C15 C14 C13 120.3(3)
C15 C14 H14 119.9
C13 C14 H14 119.9
C14 C15 C16 120.1(3)
C14 C15 H15 119.9
C16 C15 H15 119.9
C17 C16 C15 122.6(3)
C17 C16 H16 118.7
C15 C16 H16 118.7
C16 C17 C18 117.1(3)
C16 C17 Si1 119.3(2)
C18 C17 Si1 123.4(2)
N2 C18 C17 119.7(3)
N2 C18 C13 119.9(3)
C17 C18 C13 120.5(3)
C20 C19 C24 116.2(3)
C20 C19 Si1 122.9(2)
C24 C19 Si1 121.0(2)
C20 C19 Ni1 100.9(2)
C24 C19 Ni1 83.17(19)
Si1 C19 Ni1 86.31(12)
C21 C20 C19 121.4(3)
C21 C20 H20 119.3
C19 C20 H20 119.3
C20 C21 C22 120.6(3)
C20 C21 H21 119.7
C22 C21 H21 119.7
C23 C22 C21 120.2(3)
C23 C22 H22 119.9
C21 C22 H22 119.9
C22 C23 C24 120.2(3)
C22 C23 H23 119.9
C24 C23 H23 119.9
C23 C24 C19 121.3(3)
C23 C24 Ni1 115.4(2)
C19 C24 Ni1 60.05(16)
C23 C24 H24 119.4
C19 C24 H24 119.4
Ni1 C24 H24 94.1
Cl3 C25 Cl4 112.6(2)
Cl3 C25 H25A 109.1
Cl4 C25 H25A 109.1
Cl3 C25 H25B 109.1
Cl4 C25 H25B 109.1
H25A C25 H25B 107.8
C1 N1 C9 118.6(3)
C1 N1 Ni1 115.3(2)
C9 N1 Ni1 125.3(2)
C10 N2 C18 118.6(3)
C10 N2 Ni1 117.1(2)
C18 N2 Ni1 124.2(2)
C19 Si1 C8 112.58(14)
C19 Si1 C17 117.09(14)
C8 Si1 C17 113.17(13)
C19 Si1 Cl2 105.66(10)
C8 Si1 Cl2 103.16(10)
C17 Si1 Cl2 103.35(10)
C19 Si1 Ni1 50.42(9)
C8 Si1 Ni1 90.28(10)
C17 Si1 Ni1 89.04(10)
Cl2 Si1 Ni1 156.00(4)
N1 Ni1 N2 102.12(10)
N1 Ni1 C19 108.09(11)
N2 Ni1 C19 110.44(11)
N1 Ni1 Cl1 108.68(8)
N2 Ni1 Cl1 102.70(8)
C19 Ni1 Cl1 122.85(9)
N1 Ni1 C24 91.02(11)
N2 Ni1 C24 147.15(11)
C19 Ni1 C24 36.79(12)
Cl1 Ni1 C24 101.27(8)
N1 Ni1 Si1 81.90(8)
N2 Ni1 Si1 83.56(8)
C19 Ni1 Si1 43.27(9)
Cl1 Ni1 Si1 165.87(3)
C24 Ni1 Si1 68.48(8)

loop_
_geom_bond_atom_site_label_1
_geom_bond_atom_site_label_2
_geom_bond_distance
C1 N1 1.321(4)
C1 C2 1.401(5)
C1 H1 0.9500
C2 C3 1.363(5)
C2 H2 0.9500
C3 C4 1.405(5)
C3 H3 0.9500
C4 C9 1.417(4)
C4 C5 1.421(5)
C5 C6 1.357(5)
C5 H5 0.9500
C6 C7 1.409(5)
C6 H6 0.9500
C7 C8 1.387(4)
C7 H7 0.9500
C8 C9 1.424(4)
C8 Si1 1.878(3)
C9 N1 1.381(4)
C10 N2 1.326(4)
C10 C11 1.396(5)
C10 H10 0.9500
C11 C12 1.364(5)
C11 H11 0.9500
C12 C13 1.411(5)
C12 H12 0.9500
C13 C14 1.404(5)
C13 C18 1.427(4)
C14 C15 1.364(5)
C14 H14 0.9500
C15 C16 1.407(5)
C15 H15 0.9500
C16 C17 1.382(5)
C16 H16 0.9500
C17 C18 1.424(4)
C17 Si1 1.881(3)
C18 N2 1.380(4)
C19 C20 1.421(4)
C19 C24 1.429(4)
C19 Si1 1.839(3)
C19 Ni1 2.068(3)
C20 C21 1.380(5)
C20 H20 0.9500
C21 C22 1.386(5)
C21 H21 0.9500
C22 C23 1.376(5)
C22 H22 0.9500
C23 C24 1.391(5)
C23 H23 0.9500
C24 Ni1 2.369(3)
C24 H24 0.9500
C25 Cl3 1.760(4)
C25 Cl4 1.764(4)
C25 H25A 0.9900
C25 H25B 0.9900
N1 Ni1 2.005(3)
N2 Ni1 2.015(3)
Si1 Cl2 2.1142(11)
Si1 Ni1 2.6772(10)
Cl1 Ni1 2.3307(8)
